data_7236737
loop_
_publ_author_name
'Huang, Manna'
'Ye, Shuxian'
'Xu, Ke'
'Zhou, Jie'
'Liu, Junliang'
'Zhu, Xinhai'
'Wan, Yiqian'

_publ_section_title
;
 Whole-rainbow-color organic solid fluorophores from subtle modification
 of thiazolo[5,4-b]thieno[3,2-e]pyridines (TTPs)
;
_journal_issue 14
_journal_name_full 'Journal of Materials Chemistry C'
_journal_page_first 3456
_journal_paper_doi 10.1039/C7TC00513J
_journal_volume 5
_journal_year 2017
_chemical_formula_sum 'C25 H22 Cl N3 O4 S2'
_chemical_formula_weight 528.02
_chemical_name_common BF1
_chemical_name_systematic 2-(8-(2-chlorophenyl)-6-isopropylthiazolo[5,4-b]thieno[3,2-e]pyridin-2-yl)-4-nitrophenol
_space_group_crystal_system triclinic
_space_group_IT_number 2
_space_group_name_Hall '-P 1'
_space_group_name_H-M_alt 'P -1'
_atom_sites_solution_hydrogens geom
_audit_creation_method SHELXL-2014/7
_audit_update_record
;
2017-01-16 deposited with the CCDC.
2017-02-26 downloaded from the CCDC.
;
_cell_angle_alpha 88.124(6)
_cell_angle_beta 76.840(5)
_cell_angle_gamma 82.587(5)
_cell_formula_units_Z 2
_cell_length_a 7.5032(4)
_cell_length_b 12.2427(9)
_cell_length_c 14.1014(11)
_cell_measurement_reflns_used 1773
_cell_measurement_temperature 293(2)
_cell_measurement_theta_max 61.2700
_cell_measurement_theta_min 4.8480
_cell_volume 1250.78(15)
_computing_cell_refinement 'Bruker FRAMBO'
_computing_data_collection 'Bruker FRAMBO'
_computing_data_reduction 'Bruker SAINT'
_computing_molecular_graphics 'Bruker SHELXTL'
_computing_publication_material 'Bruker SHELXTL'
_computing_structure_refinement 'SHELXL-2014/7 (Sheldrick, 2014)'
_computing_structure_solution 'Bruker SHELXTL'
_diffrn_ambient_temperature 293(2)
_diffrn_detector_area_resol_mean 16.0855
_diffrn_measured_fraction_theta_full 0.975
_diffrn_measured_fraction_theta_max 0.975
_diffrn_measurement_device_type 'Xcalibur, Sapphire3, Gemini ultra'
_diffrn_measurement_method 'phi and omega scans'
_diffrn_radiation_type CuK\a
_diffrn_radiation_wavelength 1.54178
_diffrn_reflns_av_R_equivalents 0.0284
_diffrn_reflns_av_unetI/netI 0.0422
_diffrn_reflns_Laue_measured_fraction_full 0.975
_diffrn_reflns_Laue_measured_fraction_max 0.975
_diffrn_reflns_limit_h_max 8
_diffrn_reflns_limit_h_min -6
_diffrn_reflns_limit_k_max 14
_diffrn_reflns_limit_k_min -13
_diffrn_reflns_limit_l_max 16
_diffrn_reflns_limit_l_min -15
_diffrn_reflns_number 6848
_diffrn_reflns_point_group_measured_fraction_full 0.975
_diffrn_reflns_point_group_measured_fraction_max 0.975
_diffrn_reflns_theta_full 62.521
_diffrn_reflns_theta_max 62.521
_diffrn_reflns_theta_min 3.218
_exptl_absorpt_coefficient_mu 3.226
_exptl_absorpt_correction_T_max 1.00000
_exptl_absorpt_correction_T_min 0.93694
_exptl_absorpt_correction_type multi-scan
_exptl_crystal_colour yellow
_exptl_crystal_density_diffrn 1.402
_exptl_crystal_description needle
_exptl_crystal_F_000 548
_exptl_crystal_recrystallization_method 'Re-crystallisation from solvent: chloroform and hexane'
_exptl_crystal_size_max 0.2
_exptl_crystal_size_mid 0.1
_exptl_crystal_size_min 0.1
_refine_diff_density_max 0.397
_refine_diff_density_min -0.299
_refine_diff_density_rms 0.046
_refine_ls_extinction_method none
_refine_ls_goodness_of_fit_ref 1.038
_refine_ls_hydrogen_treatment constr
_refine_ls_matrix_type full
_refine_ls_number_parameters 289
_refine_ls_number_reflns 3902
_refine_ls_number_restraints 7
_refine_ls_restrained_S_all 1.051
_refine_ls_R_factor_all 0.0785
_refine_ls_R_factor_gt 0.0589
_refine_ls_shift/su_max 0.000
_refine_ls_shift/su_mean 0.000
_refine_ls_structure_factor_coef Fsqd
_refine_ls_weighting_details 'w=1/[\s^2^(Fo^2^)+(0.0693P)^2^+0.9044P] where P=(Fo^2^+2Fc^2^)/3'
_refine_ls_weighting_scheme calc
_refine_ls_wR_factor_gt 0.1512
_refine_ls_wR_factor_ref 0.1681
_reflns_Friedel_coverage 0.000
_reflns_number_gt 2908
_reflns_number_total 3902
_reflns_threshold_expression 'I > 2\s(I)'
_cod_data_source_file c7tc00513j2.cif
_cod_data_source_block exp_20861_F36
_cod_database_code 7236737
_shelx_shelxl_version_number 2014/7
_shelx_space_group_comment
; 
The symmetry employed for this shelxl refinement is uniquely defined 
by the following loop, which should always be used as a source of 
symmetry information in preference to the above space-group names. 
They are only intended as comments. 
;

loop_
_space_group_symop_operation_xyz
'x, y, z'
'-x, -y, -z'

loop_
_atom_site_label
_atom_site_type_symbol
_atom_site_fract_x
_atom_site_fract_y
_atom_site_fract_z
_atom_site_U_iso_or_equiv
_atom_site_adp_type
_atom_site_occupancy
_atom_site_site_symmetry_order
_atom_site_calc_flag
_atom_site_refinement_flags_posn
_atom_site_refinement_flags_adp
_atom_site_refinement_flags_occupancy
_atom_site_disorder_assembly
_atom_site_disorder_group
S1 S 0.23361(13) -0.03134(9) 1.06262(7) 0.0667(3) Uani 1 1 d . . . . .
S2 S 0.17980(16) -0.37338(10) 0.84277(9) 0.0794(4) Uani 1 1 d . . . . .
N1 N 0.2786(4) 0.0796(3) 0.9000(2) 0.0617(8) Uani 1 1 d . . . . .
N2 N 0.2053(4) -0.2045(3) 0.9541(2) 0.0678(9) Uani 1 1 d . . . . .
C3 C 0.2899(5) 0.1910(3) 1.0373(3) 0.0612(9) Uani 1 1 d . . . . .
C4 C 0.3047(5) 0.2930(4) 1.1767(3) 0.0675(10) Uani 1 1 d . . . . .
N5 N 0.2976(5) 0.2958(4) 1.2815(3) 0.0774(10) Uani 1 1 d . . . . .
C6 C 0.2611(5) -0.0645(3) 0.7832(3) 0.0602(9) Uani 1 1 d . . . . .
C7 C 0.2312(5) -0.0990(3) 0.9566(3) 0.0614(10) Uani 1 1 d . . . . .
C8 C 0.2589(5) -0.0271(3) 0.8767(3) 0.0584(9) Uani 1 1 d . . . . .
C9 C 0.2078(5) -0.2394(3) 0.8646(3) 0.0640(10) Uani 1 1 d . . . . .
C10 C 0.3172(6) 0.2859(4) 0.9806(3) 0.0734(11) Uani 1 1 d . . . . .
O11 O 0.2813(5) 0.2101(3) 1.3272(2) 0.1026(11) Uani 1 1 d . . . . .
O12 O 0.3240(6) 0.2886(3) 0.8847(2) 0.0964(10) Uani 1 1 d . . . . .
H12 H 0.3091 0.2280 0.8669 0.145 Uiso 1 1 calc R U . . .
C13 C 0.2846(5) 0.1963(4) 1.1368(3) 0.0641(10) Uani 1 1 d . . . . .
H13 H 0.2674 0.1341 1.1758 0.077 Uiso 1 1 calc R U . . .
C14 C 0.2697(5) 0.0884(3) 0.9935(3) 0.0591(9) Uani 1 1 d . . . . .
O15 O 0.3078(5) 0.3827(3) 1.3184(3) 0.1055(11) Uani 1 1 d . . . . .
C16 C 0.2342(5) -0.1755(3) 0.7781(3) 0.0625(10) Uani 1 1 d . . . . .
C17 C 0.2312(5) -0.2406(4) 0.6959(3) 0.0706(11) Uani 1 1 d . . . . .
H17 H 0.2472 -0.2127 0.6328 0.085 Uiso 1 1 calc R U . . .
C18 C 0.3309(6) 0.3870(4) 1.1216(3) 0.0799(12) Uani 1 1 d . . . . .
H18 H 0.3442 0.4521 1.1500 0.096 Uiso 1 1 calc R U . . .
Cl1 Cl -0.02398(17) -0.01198(13) 0.65525(9) 0.0835(4) Uani 0.8478(19) 1 d D . P A 1
C19 C 0.4724(4) 0.0567(3) 0.6780(2) 0.0707(6) Uani 0.8478(19) 1 d G . P A 1
H19 H 0.5531 0.0403 0.7191 0.085 Uiso 0.8478(19) 1 calc R U P A 1
C20 C 0.3068(5) 0.0119(3) 0.6960(2) 0.0707(6) Uani 0.8478(19) 1 d G . P A 1
C21 C 0.1862(4) 0.0364(3) 0.6345(2) 0.0707(6) Uani 0.8478(19) 1 d DG . P A 1
C23 C 0.2313(4) 0.1057(3) 0.5549(2) 0.0707(6) Uani 0.8478(19) 1 d G . P A 1
H23 H 0.1506 0.1220 0.5137 0.085 Uiso 0.8478(19) 1 calc R U P A 1
C24 C 0.3969(4) 0.1504(3) 0.53679(18) 0.0707(6) Uani 0.8478(19) 1 d G . P A 1
H24 H 0.4270 0.1968 0.4835 0.085 Uiso 0.8478(19) 1 calc R U P A 1
C22 C 0.5175(3) 0.1260(3) 0.5983(2) 0.0707(6) Uani 0.8478(19) 1 d G . P A 1
H22 H 0.6283 0.1559 0.5862 0.085 Uiso 0.8478(19) 1 calc R U P A 1
Cl1' Cl 0.5800(10) 0.0570(7) 0.7117(5) 0.0835(4) Uani 0.1522(19) 1 d D . P A 2
C19' C 0.377(2) 0.1428(15) 0.5872(12) 0.0707(6) Uani 0.1522(19) 1 d G . P A 2
H19' H 0.4667 0.1883 0.5625 0.085 Uiso 0.1522(19) 1 calc R U P A 2
C21' C 0.397(2) 0.0702(17) 0.6629(13) 0.0707(6) Uani 0.1522(19) 1 d DG . P A 2
C20' C 0.262(3) 0.0023(17) 0.6998(13) 0.0707(6) Uani 0.1522(19) 1 d G . P A 2
C22' C 0.107(2) 0.0071(15) 0.6610(13) 0.0707(6) Uani 0.1522(19) 1 d G . P A 2
H22' H 0.0170 -0.0383 0.6856 0.085 Uiso 0.1522(19) 1 calc R U P A 2
C23' C 0.0866(19) 0.0797(15) 0.5852(12) 0.0707(6) Uani 0.1522(19) 1 d G . P A 2
H23' H -0.0173 0.0829 0.5592 0.085 Uiso 0.1522(19) 1 calc R U P A 2
C24' C 0.221(2) 0.1476(14) 0.5483(11) 0.0707(6) Uani 0.1522(19) 1 d G . P A 2
H24' H 0.2076 0.1962 0.4977 0.085 Uiso 0.1522(19) 1 calc R U P A 2
C25 C 0.3369(7) 0.3822(4) 1.0242(3) 0.0890(14) Uani 1 1 d . . . . .
H25 H 0.3547 0.4452 0.9862 0.107 Uiso 1 1 calc R U . . .
C28 C 0.2030(6) -0.3463(4) 0.7184(3) 0.0747(11) Uani 1 1 d . . . . .
C27 C 0.1882(7) -0.4366(4) 0.6525(4) 0.0920(14) Uani 1 1 d . . . . .
H27 H 0.0694 -0.4637 0.6790 0.110 Uiso 1 1 calc R U . . .
O29 O 0.8059(14) 0.3471(6) 0.8702(6) 0.246(4) Uani 1 1 d . U . . .
H29 H 0.8651 0.3951 0.8813 0.369 Uiso 1 1 calc R U . . .
C30 C 0.1858(10) -0.3963(5) 0.5508(4) 0.122(2) Uani 1 1 d . . . . .
H30A H 0.0865 -0.3378 0.5531 0.183 Uiso 1 1 calc R U . . .
H30B H 0.1685 -0.4557 0.5124 0.183 Uiso 1 1 calc R U . . .
H30C H 0.3008 -0.3695 0.5220 0.183 Uiso 1 1 calc R U . . .
C35 C 0.3383(9) -0.5337(5) 0.6548(5) 0.126(2) Uani 1 1 d . . . . .
H35A H 0.4576 -0.5096 0.6323 0.189 Uiso 1 1 calc R U . . .
H35B H 0.3250 -0.5913 0.6133 0.189 Uiso 1 1 calc R U . . .
H35C H 0.3264 -0.5610 0.7202 0.189 Uiso 1 1 calc R U . . .
C33 C 0.8322(15) 0.3179(8) 0.7080(7) 0.196(4) Uani 1 1 d . . . . .
H33A H 0.8051 0.3966 0.7054 0.294 Uiso 1 1 calc R U . . .
H33B H 0.7212 0.2850 0.7123 0.294 Uiso 1 1 calc R U . . .
H33C H 0.9211 0.2925 0.6502 0.294 Uiso 1 1 calc R U . . .
C34 C 0.9037(17) 0.2884(8) 0.7894(7) 0.195(4) Uani 1 1 d . . . . .
H34A H 0.8996 0.2103 0.8021 0.234 Uiso 1 1 calc R U . . .
H34B H 1.0316 0.3017 0.7763 0.234 Uiso 1 1 calc R U . . .

loop_
_atom_site_aniso_label
_atom_site_aniso_U_11
_atom_site_aniso_U_22
_atom_site_aniso_U_33
_atom_site_aniso_U_23
_atom_site_aniso_U_13
_atom_site_aniso_U_12
S1 0.0677(6) 0.0851(7) 0.0484(5) 0.0108(5) -0.0144(4) -0.0135(5)
S2 0.0843(8) 0.0758(7) 0.0784(7) 0.0095(6) -0.0160(6) -0.0175(6)
N1 0.0583(18) 0.079(2) 0.0491(18) 0.0063(15) -0.0156(14) -0.0098(15)
N2 0.065(2) 0.081(2) 0.058(2) 0.0121(17) -0.0138(15) -0.0121(17)
C3 0.051(2) 0.081(3) 0.053(2) 0.0067(19) -0.0133(16) -0.0108(18)
C4 0.059(2) 0.087(3) 0.058(2) 0.000(2) -0.0160(18) -0.012(2)
N5 0.070(2) 0.102(3) 0.063(2) -0.004(2) -0.0176(17) -0.015(2)
C6 0.053(2) 0.075(3) 0.051(2) 0.0082(18) -0.0109(16) -0.0061(18)
C7 0.052(2) 0.078(3) 0.054(2) 0.0101(19) -0.0129(16) -0.0095(18)
C8 0.051(2) 0.075(3) 0.050(2) 0.0076(18) -0.0125(16) -0.0093(17)
C9 0.053(2) 0.074(3) 0.065(2) 0.008(2) -0.0112(18) -0.0100(18)
C10 0.078(3) 0.087(3) 0.059(2) 0.011(2) -0.020(2) -0.020(2)
O11 0.144(3) 0.112(3) 0.0598(19) 0.0078(19) -0.0316(19) -0.030(2)
O12 0.136(3) 0.105(3) 0.0597(18) 0.0222(17) -0.0339(18) -0.043(2)
C13 0.059(2) 0.079(3) 0.054(2) 0.0083(19) -0.0139(17) -0.0097(19)
C14 0.0466(19) 0.081(3) 0.050(2) 0.0054(18) -0.0121(15) -0.0083(17)
O15 0.134(3) 0.110(3) 0.082(2) -0.020(2) -0.032(2) -0.030(2)
C16 0.057(2) 0.075(3) 0.054(2) 0.0042(19) -0.0100(17) -0.0071(18)
C17 0.069(3) 0.078(3) 0.062(2) 0.000(2) -0.0090(19) -0.008(2)
C18 0.080(3) 0.089(3) 0.076(3) -0.003(2) -0.022(2) -0.023(2)
Cl1 0.0707(8) 0.1156(11) 0.0725(8) 0.0141(7) -0.0261(6) -0.0283(7)
C19 0.0815(15) 0.0803(14) 0.0515(11) 0.0076(9) -0.0141(10) -0.0176(11)
C20 0.0815(15) 0.0803(14) 0.0515(11) 0.0076(9) -0.0141(10) -0.0176(11)
C21 0.0815(15) 0.0803(14) 0.0515(11) 0.0076(9) -0.0141(10) -0.0176(11)
C23 0.0815(15) 0.0803(14) 0.0515(11) 0.0076(9) -0.0141(10) -0.0176(11)
C24 0.0815(15) 0.0803(14) 0.0515(11) 0.0076(9) -0.0141(10) -0.0176(11)
C22 0.0815(15) 0.0803(14) 0.0515(11) 0.0076(9) -0.0141(10) -0.0176(11)
Cl1' 0.0707(8) 0.1156(11) 0.0725(8) 0.0141(7) -0.0261(6) -0.0283(7)
C19' 0.0815(15) 0.0803(14) 0.0515(11) 0.0076(9) -0.0141(10) -0.0176(11)
C21' 0.0815(15) 0.0803(14) 0.0515(11) 0.0076(9) -0.0141(10) -0.0176(11)
C20' 0.0815(15) 0.0803(14) 0.0515(11) 0.0076(9) -0.0141(10) -0.0176(11)
C22' 0.0815(15) 0.0803(14) 0.0515(11) 0.0076(9) -0.0141(10) -0.0176(11)
C23' 0.0815(15) 0.0803(14) 0.0515(11) 0.0076(9) -0.0141(10) -0.0176(11)
C24' 0.0815(15) 0.0803(14) 0.0515(11) 0.0076(9) -0.0141(10) -0.0176(11)
C25 0.108(4) 0.093(3) 0.074(3) 0.018(3) -0.027(3) -0.034(3)
C28 0.068(3) 0.078(3) 0.076(3) -0.004(2) -0.010(2) -0.011(2)
C27 0.093(3) 0.090(4) 0.093(4) -0.014(3) -0.014(3) -0.019(3)
O29 0.385(10) 0.162(6) 0.182(6) 0.009(5) -0.096(7) 0.052(6)
C30 0.161(6) 0.120(5) 0.091(4) -0.024(4) -0.029(4) -0.033(4)
C35 0.126(5) 0.101(4) 0.148(6) -0.038(4) -0.027(4) 0.003(4)
C33 0.275(12) 0.189(9) 0.161(8) -0.011(7) -0.117(8) -0.037(8)
C34 0.296(13) 0.160(8) 0.117(7) 0.013(6) -0.039(8) 0.001(8)

loop_
_atom_type_symbol
_atom_type_description
_atom_type_scat_dispersion_real
_atom_type_scat_dispersion_imag
_atom_type_scat_source
C C 0.0181 0.0091 'International Tables Vol C Tables 4.2.6.8 and 6.1.1.4'
H H 0.0000 0.0000 'International Tables Vol C Tables 4.2.6.8 and 6.1.1.4'
N N 0.0311 0.0180 'International Tables Vol C Tables 4.2.6.8 and 6.1.1.4'
O O 0.0492 0.0322 'International Tables Vol C Tables 4.2.6.8 and 6.1.1.4'
S S 0.3331 0.5567 'International Tables Vol C Tables 4.2.6.8 and 6.1.1.4'
Cl Cl 0.3639 0.7018 'International Tables Vol C Tables 4.2.6.8 and 6.1.1.4'

loop_
_geom_angle_atom_site_label_1
_geom_angle_atom_site_label_2
_geom_angle_atom_site_label_3
_geom_angle
C7 S1 C14 88.66(18)
C9 S2 C28 91.4(2)
C14 N1 C8 111.0(3)
C7 N2 C9 113.4(3)
C13 C3 C10 118.6(4)
C13 C3 C14 120.6(4)
C10 C3 C14 120.8(3)
C13 C4 C18 122.0(4)
C13 C4 N5 118.5(4)
C18 C4 N5 119.5(4)
O11 N5 O15 123.3(4)
O11 N5 C4 117.7(4)
O15 N5 C4 119.0(4)
C8 C6 C16 115.2(3)
C8 C6 C20' 125.6(10)
C16 C6 C20' 118.6(10)
C8 C6 C20 119.4(4)
C16 C6 C20 125.2(3)
N2 C7 C8 126.0(4)
N2 C7 S1 123.6(3)
C8 C7 S1 110.4(3)
N1 C8 C7 114.2(3)
N1 C8 C6 125.6(3)
C7 C8 C6 120.1(4)
N2 C9 C16 126.2(4)
N2 C9 S2 121.9(3)
C16 C9 S2 111.9(3)
O12 C10 C25 117.8(4)
O12 C10 C3 122.7(4)
C25 C10 C3 119.5(4)
C4 C13 C3 119.9(4)
N1 C14 C3 122.3(3)
N1 C14 S1 115.7(3)
C3 C14 S1 121.9(3)
C6 C16 C9 119.0(4)
C6 C16 C17 130.2(4)
C9 C16 C17 110.7(4)
C28 C17 C16 114.0(4)
C25 C18 C4 118.4(4)
C20 C19 C22 120.0
C21 C20 C19 120.0
C21 C20 C6 120.9(2)
C19 C20 C6 119.1(2)
C20 C21 C23 120.0
C20 C21 Cl1 122.30(18)
C23 C21 Cl1 117.66(18)
C24 C23 C21 120.0
C23 C24 C22 120.0
C24 C22 C19 120.0
C21' C19' C24' 120.0
C19' C21' C20' 120.0
C19' C21' Cl1' 123.2(11)
C20' C21' Cl1' 116.8(11)
C22' C20' C21' 120.0
C22' C20' C6 115.8(12)
C21' C20' C6 123.8(12)
C23' C22' C20' 120.0
C24' C23' C22' 120.0
C23' C24' C19' 120.0
C18 C25 C10 121.6(4)
C17 C28 C27 128.9(4)
C17 C28 S2 112.0(3)
C27 C28 S2 119.1(4)
C28 C27 C30 112.4(4)
C28 C27 C35 110.7(4)
C30 C27 C35 112.7(5)
O29 C34 C33 111.5(10)

loop_
_geom_bond_atom_site_label_1
_geom_bond_atom_site_label_2
_geom_bond_distance
S1 C7 1.738(4)
S1 C14 1.750(4)
S2 C9 1.727(4)
S2 C28 1.748(5)
N1 C14 1.312(4)
N1 C8 1.391(5)
N2 C7 1.334(5)
N2 C9 1.340(5)
C3 C13 1.398(5)
C3 C10 1.399(6)
C3 C14 1.457(5)
C4 C13 1.367(6)
C4 C18 1.377(6)
C4 N5 1.468(5)
N5 O11 1.218(5)
N5 O15 1.218(5)
C6 C8 1.405(5)
C6 C16 1.407(6)
C6 C20' 1.409(12)
C6 C20 1.523(4)
C7 C8 1.401(5)
C9 C16 1.415(5)
C10 O12 1.342(5)
C10 C25 1.387(6)
C16 C17 1.434(5)
C17 C28 1.353(6)
C18 C25 1.367(6)
Cl1 C21 1.716(2)
C19 C20 1.3900
C19 C22 1.3900
C20 C21 1.3900
C21 C23 1.3900
C23 C24 1.3900
C24 C22 1.3900
Cl1' C21' 1.658(11)
C19' C21' 1.3900
C19' C24' 1.3900
C21' C20' 1.3900
C20' C22' 1.3900
C22' C23' 1.3900
C23' C24' 1.3900
C28 C27 1.499(6)
C27 C30 1.505(8)
C27 C35 1.533(8)
O29 C34 1.375(10)
C33 C34 1.392(11)
